data_7240303
loop_
_publ_author_name
'Di Nicola, Corrado'
'Tombesi, Alessia'
'Moroni, Marco'
'Vismara, Rebecca'
'Marchetti, Fabio'
'Pettinari, Riccardo'
'Nardo, Luca'
'Vesco, Guglielmo'
'Galli, Simona'
'Casassa, Silvia'
'Pandolfo, Luciano'
'Pettinari, Claudio'

_publ_section_title
;
 Investigation on the Interconversion from DMF-Solvated to Unsolvated
 Copper(II) Pyrazolate Coordination Polymers
;
_journal_name_full CrystEngComm
_journal_paper_doi 10.1039/D0CE00370K
_journal_year 2020
_chemical_formula_moiety 'C9 H11 Br2 Cu1 N5 O1'
_chemical_formula_structural 'Cu (C3H2BrN2)2 (C3H7NO)'
_chemical_formula_sum 'C9 H11 Br2 Cu N5 O'
_chemical_formula_weight 428.57
_space_group_crystal_system orthorhombic
_space_group_IT_number 62
_space_group_name_Hall '-P 2c 2n'
_space_group_name_H-M_alt 'P n a m'
_audit_update_record
;
2019-12-10 deposited with the CCDC.	2020-04-13 downloaded from the CCDC.
;
_cell_angle_alpha 90
_cell_angle_beta 90
_cell_angle_gamma 90
_cell_formula_units_Z 4
_cell_length_a 14.12276(37)
_cell_length_b 14.41132(30)
_cell_length_c 7.12786(17)
_cell_measurement_temperature 298
_cell_volume 1450.72(6)
_computing_cell_refinement 'TOPAS-R V3'
_computing_data_collection 'Bruker XRD Commander'
_computing_structure_refinement 'TOPAS-R V3'
_computing_structure_solution 'TOPAS-R V3'
_diffrn_ambient_temperature 298
_diffrn_detector_type 'Bruker Lynxeye linear PSD'
_diffrn_measurement_device_type 'Bruker AXS D8 Advance'
_diffrn_radiation_monochromator 'Nickel filter'
_diffrn_radiation_wavelength CuK\a~1~
_diffrn_source_target Cu
_diffrn_source_type 'sealed X-ray tube'
_exptl_crystal_density_diffrn 1.96
_exptl_crystal_density_meas ?
_exptl_crystal_density_method 'not measured'
_exptl_crystal_F_000 828
_pd_char_colour violet
_pd_instr_location ' ?'
_pd_meas_2theta_range_inc 0.02
_pd_meas_2theta_range_max 105
_pd_meas_2theta_range_min 5
_pd_meas_number_of_points 5001
_pd_meas_scan_method step
_pd_proc_2theta_range_inc 0.02
_pd_proc_2theta_range_max 105.0
_pd_proc_2theta_range_min 8.0
_pd_proc_ls_background_function 'Chebyshev polynomial'
_pd_proc_ls_profile_function 'fundamental parameters approach'
_pd_proc_ls_prof_R_factor 0.021
_pd_proc_ls_prof_wR_expected 0.006
_pd_proc_ls_prof_wR_factor 0.031
_pd_spec_mounting
;
 packed powder pellet
;
_pd_spec_mount_mode reflection
_pd_spec_shape flat_sheet
_pd_spec_size_axial 20
_pd_spec_size_equat 20
_pd_spec_size_thick 0.2
_refine_ls_extinction_method none
_refine_ls_hydrogen_treatment fixed
_refine_ls_matrix_type fullcycle
_refine_ls_number_parameters 50
_refine_ls_number_restraints 0
_refine_ls_shift/su_max .01
_refine_ls_structure_factor_coef Inet
_cod_data_source_file d0ce00370k2.cif
_cod_data_source_block Compound_4DMF
_cod_depositor_comments
;
The following automatic conversions were performed:

data item '_exptl_crystal_density_meas' value 'not measured' was
changed to '?' -- the value is perceived as not measured.

Automatic conversion script
Id: cif_fix_values 7556 2019-12-06 15:28:31Z antanas 
;
_cod_original_cell_volume 1450.716(59)
_cod_original_sg_symbol_H-M Pnam
_cod_original_formula_sum 'C9 H11 Br2 Cu1 N5 O1'
_cod_database_code 7240303

loop_
_symmetry_equiv_pos_as_xyz
'-x, -y, -z'
'-x, -y, z+1/2'
'-x+1/2, y+1/2, -z'
'-x+1/2, y+1/2, z+1/2'
'x, y, -z+1/2'
'x, y, z'
'x+1/2, -y+1/2, -z+1/2'
'x+1/2, -y+1/2, z'

loop_
_atom_site_label
_atom_site_type_symbol
_atom_site_symmetry_multiplicity
_atom_site_fract_x
_atom_site_fract_y
_atom_site_fract_z
_atom_site_occupancy
_atom_site_B_iso_or_equiv
Cu1 Cu 4 0 0 0 1 2.67(32)
C1a C 4 0.99395 0.74342 0.25 1 4.67(32)
Br1a Br 4 0.9927037 0.610197 0.25 1 4.67(32)
C2a C 8 0.9944649 0.7984634 0.4031817 1 4.67(32)
N1a N 8 0.9952981 0.8875254 0.3446715 1 4.67(32)
H2a H 8 0.9942744 0.7780937 0.5299383 1 4.67(32)
C1b C 4 0.2543 0.5956 0.75 1 4.67(32)
Br1b Br 4 0.1251836 0.6373103 0.75 1 4.67(32)
C2b C 8 0.3076466 0.5783667 0.9031817 1 4.67(32)
N1b N 8 0.3939633 0.5504826 0.8446715 1 4.67(32)
H2b H 8 0.2879049 0.5847441 1.029938 1 4.67(32)
O1 O 4 0.10946 -0.08473 0.75 1.0518(62) 4.66879
C3 C 8 0.1897851 -0.104027 0.8124699 0.5259(31) 4.66879
N2 N 8 0.2616014 -0.1323931 0.6898265 0.5259(31) 4.66879
C4 C 8 0.2434535 -0.1391465 0.4972169 0.5259(31) 4.66879
C5 C 8 0.3515655 -0.1540058 0.7597927 0.5259(31) 4.66879
H3 H 8 0.2020998 -0.09944438 0.9431692 0.5259(31) 4.66879
H41 H 8 0.2235623 -0.2004374 0.467991 0.5259(31) 4.66879
H42 H 8 0.1950056 -0.09653292 0.4636613 0.5259(31) 4.66879
H43 H 8 0.2994602 -0.1250582 0.4291133 0.5259(31) 4.66879
H51 H 8 0.3578495 -0.1299921 0.8832886 0.5259(31) 4.66879
H52 H 8 0.3594219 -0.2194626 0.7623748 0.5259(31) 4.66879
H53 H 8 0.3985589 -0.1272492 0.6812593 0.5259(31) 4.66879

loop_
_atom_type_symbol
_atom_type_description
_atom_type_scat_source
C C 'International Tables for Crystallography (Vol. IV)'
H H 'International Tables for Crystallography (Vol. IV)'
Br Br 'International Tables for Crystallography (Vol. IV)'
Cu Cu 'International Tables for Crystallography (Vol. IV)'
N N 'International Tables for Crystallography (Vol. IV)'
O O 'International Tables for Crystallography (Vol. IV)'

loop_
_diffrn_radiation_type
'Cu K\a'
